data_7012706
loop_
_publ_author_name
'Apfelbacher, Andreas'
'Braunstein, Pierre'
'Brissieux, Luc'
'Welter, Richard'

_publ_section_title
;
 New phosphino-oxazoline and related phosphino-iminolate palladium
 complexes; structure of an unusual zwitterionic dinuclear Pd(ii)
 complex
;
_journal_issue 9
_journal_name_full 'Dalton Transactions'
_journal_page_first 1669
_journal_paper_doi 10.1039/b300321n
_journal_year 2003
_chemical_formula_moiety 'C23 H23 Cl N O P Pd'
_chemical_formula_sum 'C23 H23 Cl N O P Pd'
_chemical_formula_weight 502.24
_space_group_IT_number 4
_symmetry_cell_setting monoclinic
_symmetry_space_group_name_Hall 'P 2yb'
_symmetry_space_group_name_H-M 'P 1 21 1'
_atom_sites_solution_hydrogens geom
_atom_sites_solution_primary direct
_atom_sites_solution_secondary difmap
_audit_creation_method SHELXL-97
_cell_angle_alpha 90.00
_cell_angle_beta 107.690(5)
_cell_angle_gamma 90.00
_cell_formula_units_Z 2
_cell_length_a 10.998(5)
_cell_length_b 8.647(5)
_cell_length_c 12.017(5)
_cell_measurement_reflns_used 6402
_cell_measurement_temperature 173(2)
_cell_measurement_theta_max 30.034
_cell_measurement_theta_min 0.998
_cell_volume 1088.8(9)
_computing_cell_refinement 'Denzo (Nonius B.V., 1998)'
_computing_data_collection 'Collect (Nonius B.V., 1998)'
_computing_data_reduction 'Denzo (Nonius B.V., 1998)'
_computing_molecular_graphics 'PLATON 98 (Spek, 1998)'
_computing_publication_material 'SHELXL-97 (Sheldrick, 1997)'
_computing_structure_refinement 'SHELXL-97 (Sheldrick, 1997)'
_computing_structure_solution 'SHELXS-97 (Sheldrick, 1997)'
_diffrn_ambient_temperature 173(2)
_diffrn_measured_fraction_theta_full 0.997
_diffrn_measured_fraction_theta_max 0.997
_diffrn_measurement_device_type KappaCCD
_diffrn_measurement_method '\p scans'
_diffrn_radiation_monochromator graphite
_diffrn_radiation_source 'fine-focus sealed tube'
_diffrn_radiation_type MoK\a
_diffrn_radiation_wavelength 0.71069
_diffrn_reflns_av_R_equivalents 0.028
_diffrn_reflns_av_sigmaI/netI 0.0723
_diffrn_reflns_limit_h_max 14
_diffrn_reflns_limit_h_min -15
_diffrn_reflns_limit_k_max 11
_diffrn_reflns_limit_k_min -12
_diffrn_reflns_limit_l_max 16
_diffrn_reflns_limit_l_min 0
_diffrn_reflns_number 5518
_diffrn_reflns_theta_full 29.96
_diffrn_reflns_theta_max 29.96
_diffrn_reflns_theta_min 1.94
_exptl_absorpt_coefficient_mu 1.062
_exptl_absorpt_correction_T_max 0.900
_exptl_absorpt_correction_T_min 0.862
_exptl_absorpt_correction_type multi-scan
_exptl_absorpt_process_details
;
multi-scan from symmetry-related measurements
Sortav (Blessing 1995)
;
_exptl_crystal_colour Yellow
_exptl_crystal_density_diffrn 1.532
_exptl_crystal_density_method 'not measured'
_exptl_crystal_description prism
_exptl_crystal_F_000 508
_exptl_crystal_size_max 0.13
_exptl_crystal_size_mid 0.10
_exptl_crystal_size_min 0.08
_refine_diff_density_max 0.421
_refine_diff_density_min -0.845
_refine_diff_density_rms 0.115
_refine_ls_abs_structure_details 'Flack H D (1983), Acta Cryst. A39, 876-881'
_refine_ls_abs_structure_Flack -0.02(2)
_refine_ls_extinction_method none
_refine_ls_goodness_of_fit_ref 0.807
_refine_ls_hydrogen_treatment mixed
_refine_ls_matrix_type full
_refine_ls_number_parameters 253
_refine_ls_number_reflns 5517
_refine_ls_number_restraints 1
_refine_ls_restrained_S_all 0.807
_refine_ls_R_factor_all 0.0323
_refine_ls_R_factor_gt 0.0277
_refine_ls_shift/su_max 0.005
_refine_ls_shift/su_mean 0.000
_refine_ls_structure_factor_coef Fsqd
_refine_ls_weighting_details 'calc w=1/[\s^2^(Fo^2^)+(0.0375P)^2^+0.1665P] where P=(Fo^2^+2Fc^2^)/3'
_refine_ls_weighting_scheme calc
_refine_ls_wR_factor_gt 0.0737
_refine_ls_wR_factor_ref 0.0771
_reflns_number_gt 5076
_reflns_number_total 5517
_reflns_threshold_expression >2sigma(I)
_cod_data_source_file b300321n.txt
_cod_data_source_block wel4
_cod_original_sg_symbol_H-M 'P 21'
_cod_database_code 7012706

loop_
_symmetry_equiv_pos_as_xyz
'x, y, z'
'-x, y+1/2, -z'

loop_
_atom_site_label
_atom_site_type_symbol
_atom_site_fract_x
_atom_site_fract_y
_atom_site_fract_z
_atom_site_U_iso_or_equiv
_atom_site_adp_type
_atom_site_occupancy
_atom_site_symmetry_multiplicity
_atom_site_calc_flag
_atom_site_refinement_flags
_atom_site_disorder_assembly
_atom_site_disorder_group
Pd Pd 1.001492(17) 0.18529(3) 0.668903(15) 0.02044(6) Uani 1 1 d . . .
P P 0.84676(7) 0.33102(10) 0.69130(6) 0.02125(15) Uani 1 1 d . . .
Cl Cl 1.18478(7) 0.04689(10) 0.66000(7) 0.02918(16) Uani 1 1 d . . .
C13 C 0.8875(3) 0.5230(4) 0.6448(3) 0.0255(6) Uani 1 1 d . . .
H5A H 0.8498 0.5362 0.5612 0.031 Uiso 1 1 calc . . .
H5B H 0.8568 0.6047 0.6846 0.031 Uiso 1 1 calc . . .
O O 1.0873(2) 0.6638(3) 0.6852(2) 0.0312(5) Uani 1 1 d . . .
N N 1.0992(2) 0.4035(3) 0.6978(2) 0.0256(6) Uani 1 1 d . . .
C7 C 0.8563(3) 0.3601(4) 0.8437(3) 0.0251(6) Uani 1 1 d . . .
C17 C 1.3007(3) 0.4187(4) 0.8609(3) 0.0317(7) Uani 1 1 d . . .
C18 C 1.2406(3) 0.4406(5) 0.9456(3) 0.0409(8) Uani 1 1 d . . .
H11 H 1.1559 0.4727 0.9237 0.049 Uiso 1 1 calc . . .
C16 C 1.2354(3) 0.4532(4) 0.7339(3) 0.0300(7) Uani 1 1 d . . .
H16 H 1.2805 0.4015 0.6854 0.036 Uiso 1 1 calc . . .
C1 C 0.6773(3) 0.3029(4) 0.6189(3) 0.0256(6) Uani 1 1 d . . .
C12 C 0.9391(3) 0.2667(4) 0.9287(3) 0.0308(7) Uani 1 1 d . . .
H13 H 0.9881 0.1917 0.9071 0.037 Uiso 1 1 calc . . .
C6 C 0.6042(3) 0.2290(4) 0.6794(3) 0.0335(8) Uani 1 1 d . . .
H19 H 0.6426 0.1953 0.7556 0.040 Uiso 1 1 calc . . .
C4 C 0.4176(3) 0.2562(5) 0.5148(4) 0.0426(9) Uani 1 1 d . . .
H21 H 0.3303 0.2432 0.4805 0.051 Uiso 1 1 calc . . .
C19 C 1.3052(5) 0.4152(6) 1.0626(4) 0.0538(11) Uani 1 1 d . . .
H10 H 1.2638 0.4307 1.1186 0.065 Uiso 1 1 calc . . .
C15 C 1.2222(3) 0.6285(5) 0.7048(4) 0.0387(8) Uani 1 1 d . . .
H3A H 1.2755 0.6890 0.7692 0.046 Uiso 1 1 calc . . .
H3B H 1.2467 0.6506 0.6354 0.046 Uiso 1 1 calc . . .
C9 C 0.7912(4) 0.4900(5) 0.9940(4) 0.0436(9) Uani 1 1 d . . .
H16 H 0.7421 0.5648 1.0160 0.052 Uiso 1 1 calc . . .
C10 C 0.8729(4) 0.3968(5) 1.0775(3) 0.0408(9) Uani 1 1 d . . .
H15 H 0.8777 0.4082 1.1557 0.049 Uiso 1 1 calc . . .
C3 C 0.4897(4) 0.3262(5) 0.4535(3) 0.0433(9) Uani 1 1 d . . .
H22 H 0.4509 0.3587 0.3771 0.052 Uiso 1 1 calc . . .
C5 C 0.4754(3) 0.2054(5) 0.6274(4) 0.0395(9) Uani 1 1 d . . .
H20 H 0.4275 0.1551 0.6682 0.047 Uiso 1 1 calc . . .
C11 C 0.9478(4) 0.2867(5) 1.0458(3) 0.0416(9) Uani 1 1 d . . .
H14 H 1.0038 0.2262 1.1027 0.050 Uiso 1 1 calc . . .
C2 C 0.6200(3) 0.3490(5) 0.5046(3) 0.0339(7) Uani 1 1 d . . .
H23 H 0.6684 0.3948 0.4622 0.041 Uiso 1 1 calc . . .
C8 C 0.7829(3) 0.4710(4) 0.8768(3) 0.0360(8) Uani 1 1 d . . .
H17 H 0.7278 0.5330 0.8203 0.043 Uiso 1 1 calc . . .
C22 C 1.4251(4) 0.3699(8) 0.8963(4) 0.0616(15) Uani 1 1 d . . .
H7 H 1.4670 0.3533 0.8408 0.074 Uiso 1 1 calc . . .
C20 C 1.4304(5) 0.3671(8) 1.0959(4) 0.0696(16) Uani 1 1 d . . .
H9 H 1.4738 0.3501 1.1743 0.083 Uiso 1 1 calc . . .
C14 C 1.0297(3) 0.5259(4) 0.6773(2) 0.0249(6) Uani 1 1 d . . .
C23 C 0.8876(3) -0.0067(4) 0.6339(3) 0.0313(7) Uani 1 1 d . . .
H1A H 0.8792 -0.0476 0.7055 0.047 Uiso 1 1 calc . . .
H1B H 0.9251 -0.0835 0.5968 0.047 Uiso 1 1 calc . . .
H1C H 0.8048 0.0207 0.5829 0.047 Uiso 1 1 calc . . .
C21 C 1.4898(5) 0.3449(10) 1.0136(4) 0.086(2) Uani 1 1 d . . .
H8 H 1.5745 0.3127 1.0358 0.104 Uiso 1 1 calc . . .

loop_
_atom_site_aniso_label
_atom_site_aniso_U_11
_atom_site_aniso_U_22
_atom_site_aniso_U_33
_atom_site_aniso_U_23
_atom_site_aniso_U_13
_atom_site_aniso_U_12
Pd 0.01797(9) 0.02174(10) 0.02263(9) -0.00144(9) 0.00772(6) -0.00113(10)
P 0.0178(3) 0.0237(4) 0.0228(3) -0.0006(3) 0.0069(3) -0.0003(3)
Cl 0.0261(4) 0.0298(4) 0.0367(4) 0.0001(3) 0.0171(3) 0.0021(3)
C13 0.0233(14) 0.0245(16) 0.0276(14) 0.0008(11) 0.0062(11) 0.0016(12)
O 0.0286(10) 0.0208(14) 0.0441(11) 0.0004(10) 0.0111(9) -0.0045(10)
N 0.0200(12) 0.0255(15) 0.0330(13) -0.0055(10) 0.0107(10) -0.0061(10)
C7 0.0236(14) 0.0258(16) 0.0274(14) -0.0030(11) 0.0100(11) -0.0041(12)
C17 0.0244(15) 0.0313(18) 0.0394(17) -0.0067(13) 0.0099(13) -0.0056(13)
C18 0.0339(19) 0.049(2) 0.0412(19) -0.0066(17) 0.0133(15) -0.0017(18)
C16 0.0216(15) 0.0338(19) 0.0364(17) -0.0061(13) 0.0115(13) -0.0071(14)
C1 0.0194(14) 0.0259(17) 0.0317(15) -0.0014(11) 0.0083(12) -0.0012(12)
C12 0.0315(17) 0.0345(19) 0.0276(15) 0.0022(13) 0.0105(13) 0.0031(14)
C6 0.0266(16) 0.035(2) 0.0400(17) 0.0006(13) 0.0123(13) -0.0028(13)
C4 0.0213(16) 0.037(2) 0.063(2) -0.0061(17) 0.0025(16) -0.0062(15)
C19 0.057(3) 0.068(3) 0.039(2) -0.009(2) 0.0181(19) -0.008(2)
C15 0.0272(17) 0.0331(19) 0.058(2) 0.0004(16) 0.0164(16) -0.0068(14)
C9 0.053(2) 0.042(2) 0.043(2) -0.0153(17) 0.0255(19) -0.0066(18)
C10 0.051(2) 0.046(2) 0.0296(17) -0.0076(14) 0.0183(16) -0.0146(18)
C3 0.0351(19) 0.041(2) 0.0418(19) 0.0046(17) -0.0056(15) -0.0057(18)
C5 0.0271(15) 0.039(3) 0.057(2) -0.0019(19) 0.0188(14) -0.0061(17)
C11 0.046(2) 0.052(3) 0.0263(17) 0.0041(15) 0.0109(16) -0.0038(18)
C2 0.0305(17) 0.038(2) 0.0318(16) -0.0013(14) 0.0075(13) -0.0079(16)
C8 0.0367(19) 0.038(2) 0.0357(17) -0.0032(14) 0.0140(15) 0.0041(16)
C22 0.0279(19) 0.112(5) 0.044(2) 0.000(2) 0.0107(17) 0.009(2)
C20 0.052(3) 0.113(5) 0.035(2) 0.002(3) -0.0001(19) -0.009(3)
C14 0.0275(15) 0.0246(17) 0.0240(14) -0.0017(11) 0.0097(11) -0.0028(13)
C23 0.0214(15) 0.0229(16) 0.0478(19) -0.0053(13) 0.0077(14) -0.0055(12)
C21 0.036(2) 0.169(7) 0.049(3) 0.014(4) 0.005(2) 0.013(4)

loop_
_atom_type_symbol
_atom_type_description
_atom_type_scat_dispersion_real
_atom_type_scat_dispersion_imag
_atom_type_scat_source
C C 0.0033 0.0016 'International Tables Vol C Tables 4.2.6.8 and 6.1.1.4'
H H 0.0000 0.0000 'International Tables Vol C Tables 4.2.6.8 and 6.1.1.4'
N N 0.0061 0.0033 'International Tables Vol C Tables 4.2.6.8 and 6.1.1.4'
O O 0.0106 0.0060 'International Tables Vol C Tables 4.2.6.8 and 6.1.1.4'
P P 0.1023 0.0942 'International Tables Vol C Tables 4.2.6.8 and 6.1.1.4'
Cl Cl 0.1484 0.1585 'International Tables Vol C Tables 4.2.6.8 and 6.1.1.4'
Pd Pd -0.9988 1.0072 'International Tables Vol C Tables 4.2.6.8 and 6.1.1.4'

loop_
_geom_angle_atom_site_label_1
_geom_angle_atom_site_label_2
_geom_angle_atom_site_label_3
_geom_angle
_geom_angle_site_symmetry_1
_geom_angle_site_symmetry_3
_geom_angle_publ_flag
C23 Pd N 172.76(13) . . ?
C23 Pd P 92.40(11) . . ?
N Pd P 81.06(8) . . ?
C23 Pd Cl 93.26(11) . . ?
N Pd Cl 93.44(8) . . ?
P Pd Cl 173.50(3) . . ?
C1 P C7 103.73(14) . . ?
C1 P C13 106.41(15) . . ?
C7 P C13 103.59(15) . . ?
C1 P Pd 125.73(11) . . ?
C7 P Pd 113.09(11) . . ?
C13 P Pd 102.12(11) . . ?
C14 C13 P 105.5(2) . . ?
C14 O C15 105.1(3) . . ?
C14 N C16 107.7(3) . . ?
C14 N Pd 117.0(2) . . ?
C16 N Pd 135.2(2) . . ?
C8 C7 C12 119.7(3) . . ?
C8 C7 P 121.5(2) . . ?
C12 C7 P 118.7(2) . . ?
C22 C17 C18 118.0(4) . . ?
C22 C17 C16 119.9(3) . . ?
C18 C17 C16 122.0(3) . . ?
C17 C18 C19 120.8(4) . . ?
N C16 C17 111.4(3) . . ?
N C16 C15 101.5(3) . . ?
C17 C16 C15 113.9(3) . . ?
C2 C1 C6 119.3(3) . . ?
C2 C1 P 121.9(2) . . ?
C6 C1 P 118.8(2) . . ?
C11 C12 C7 119.7(3) . . ?
C5 C6 C1 120.5(3) . . ?
C3 C4 C5 119.8(3) . . ?
C20 C19 C18 120.1(4) . . ?
O C15 C16 105.1(3) . . ?
C10 C9 C8 119.5(4) . . ?
C9 C10 C11 120.7(3) . . ?
C4 C3 C2 120.6(4) . . ?
C6 C5 C4 120.1(3) . . ?
C10 C11 C12 120.0(4) . . ?
C1 C2 C3 119.7(3) . . ?
C7 C8 C9 120.4(4) . . ?
C17 C22 C21 121.2(4) . . ?
C21 C20 C19 119.5(4) . . ?
N C14 O 118.6(3) . . ?
N C14 C13 123.4(3) . . ?
O C14 C13 118.0(3) . . ?
C20 C21 C22 120.4(5) . . ?

loop_
_geom_bond_atom_site_label_1
_geom_bond_atom_site_label_2
_geom_bond_distance
_geom_bond_site_symmetry_2
_geom_bond_publ_flag
Pd C23 2.046(3) . ?
Pd N 2.147(3) . ?
Pd P 2.1988(11) . ?
Pd Cl 2.3746(12) . ?
P C1 1.817(3) . ?
P C7 1.820(3) . ?
P C13 1.849(4) . ?
C13 C14 1.493(4) . ?
O C14 1.340(4) . ?
O C15 1.461(4) . ?
N C14 1.285(4) . ?
N C16 1.490(4) . ?
C7 C8 1.387(5) . ?
C7 C12 1.400(5) . ?
C17 C22 1.370(5) . ?
C17 C18 1.384(5) . ?
C17 C16 1.507(5) . ?
C18 C19 1.386(6) . ?
C16 C15 1.553(5) . ?
C1 C2 1.384(5) . ?
C1 C6 1.393(5) . ?
C12 C11 1.391(5) . ?
C6 C5 1.379(5) . ?
C4 C3 1.375(6) . ?
C4 C5 1.381(6) . ?
C19 C20 1.377(7) . ?
C9 C10 1.385(6) . ?
C9 C8 1.394(5) . ?
C10 C11 1.385(6) . ?
C3 C2 1.392(5) . ?
C22 C21 1.389(6) . ?
C20 C21 1.355(7) . ?

loop_
_geom_torsion_atom_site_label_1
_geom_torsion_atom_site_label_2
_geom_torsion_atom_site_label_3
_geom_torsion_atom_site_label_4
_geom_torsion
_geom_torsion_site_symmetry_1
_geom_torsion_site_symmetry_2
_geom_torsion_site_symmetry_3
_geom_torsion_site_symmetry_4
_geom_torsion_publ_flag
C23 Pd P C1 -29.43(17) . . . . ?
N Pd P C1 147.44(15) . . . . ?
Cl Pd P C1 179.9(3) . . . . ?
C23 Pd P C7 99.22(15) . . . . ?
N Pd P C7 -83.92(13) . . . . ?
Cl Pd P C7 -51.5(3) . . . . ?
C23 Pd P C13 -150.12(15) . . . . ?
N Pd P C13 26.74(13) . . . . ?
Cl Pd P C13 59.2(3) . . . . ?
C1 P C13 C14 -164.9(2) . . . . ?
C7 P C13 C14 86.1(2) . . . . ?
Pd P C13 C14 -31.6(2) . . . . ?
C23 Pd N C14 3.6(12) . . . . ?
P Pd N C14 -22.1(2) . . . . ?
Cl Pd N C14 161.4(2) . . . . ?
C23 Pd N C16 -173.7(10) . . . . ?
P Pd N C16 160.6(3) . . . . ?
Cl Pd N C16 -15.9(3) . . . . ?
C1 P C7 C8 -53.2(3) . . . . ?
C13 P C7 C8 57.8(3) . . . . ?
Pd P C7 C8 167.6(3) . . . . ?
C1 P C7 C12 126.2(3) . . . . ?
C13 P C7 C12 -122.8(3) . . . . ?
Pd P C7 C12 -13.0(3) . . . . ?
C22 C17 C18 C19 0.6(7) . . . . ?
C16 C17 C18 C19 -176.8(4) . . . . ?
C14 N C16 C17 111.1(3) . . . . ?
Pd N C16 C17 -71.5(4) . . . . ?
C14 N C16 C15 -10.5(3) . . . . ?
Pd N C16 C15 166.9(2) . . . . ?
C22 C17 C16 N 142.5(4) . . . . ?
C18 C17 C16 N -40.2(5) . . . . ?
C22 C17 C16 C15 -103.5(5) . . . . ?
C18 C17 C16 C15 73.8(5) . . . . ?
C7 P C1 C2 148.5(3) . . . . ?
C13 P C1 C2 39.6(3) . . . . ?
Pd P C1 C2 -79.2(3) . . . . ?
C7 P C1 C6 -33.4(3) . . . . ?
C13 P C1 C6 -142.3(3) . . . . ?
Pd P C1 C6 98.9(3) . . . . ?
C8 C7 C12 C11 -0.5(5) . . . . ?
P C7 C12 C11 -179.9(3) . . . . ?
C2 C1 C6 C5 -1.7(6) . . . . ?
P C1 C6 C5 -179.9(3) . . . . ?
C17 C18 C19 C20 -0.2(8) . . . . ?
C14 O C15 C16 -12.2(3) . . . . ?
N C16 C15 O 13.6(3) . . . . ?
C17 C16 C15 O -106.2(3) . . . . ?
C8 C9 C10 C11 1.0(6) . . . . ?
C5 C4 C3 C2 -1.2(7) . . . . ?
C1 C6 C5 C4 -0.5(6) . . . . ?
C3 C4 C5 C6 2.0(7) . . . . ?
C9 C10 C11 C12 -1.4(6) . . . . ?
C7 C12 C11 C10 1.1(6) . . . . ?
C6 C1 C2 C3 2.5(6) . . . . ?
P C1 C2 C3 -179.4(3) . . . . ?
C4 C3 C2 C1 -1.1(7) . . . . ?
C12 C7 C8 C9 0.0(5) . . . . ?
P C7 C8 C9 179.4(3) . . . . ?
C10 C9 C8 C7 -0.3(6) . . . . ?
C18 C17 C22 C21 -0.8(9) . . . . ?
C16 C17 C22 C21 176.6(6) . . . . ?
C18 C19 C20 C21 0.0(10) . . . . ?
C16 N C14 O 3.3(4) . . . . ?
Pd N C14 O -174.6(2) . . . . ?
C16 N C14 C13 -176.8(3) . . . . ?
Pd N C14 C13 5.3(4) . . . . ?
C15 O C14 N 6.1(4) . . . . ?
C15 O C14 C13 -173.8(3) . . . . ?
P C13 C14 N 19.1(3) . . . . ?
P C13 C14 O -161.0(2) . . . . ?
C19 C20 C21 C22 -0.2(12) . . . . ?
C17 C22 C21 C20 0.6(12) . . . . ?
